data_7111481
loop_
_publ_author_name
'G&#xFFFD;l, Zolt&#xFFFD;n A.'
'Clarke, Simon J.'

_publ_section_title
;
 Sr11Ge4N6: a new nitride composed of [GeN2Sr7]4+ antiperovskite-type
 slabs and [Sr4Ge]4+ layers, separated by sheets of bent [GeIIN2]4? ions
;
_journal_issue 6
_journal_name_full 'Chemical Communications'
_journal_page_first 728
_journal_page_last 730
_journal_paper_doi 10.1039/b413534b
_journal_year 2005
_chemical_compound_source 'synthesis as described'
_chemical_formula_moiety 'Ge4 N6 Sr11'
_chemical_formula_sum 'Ge4 N6 Sr11'
_chemical_formula_weight 1338.24
_chemical_name_common 'Strontium Germanium Nitride'
_chemical_name_systematic
;
?
;
_space_group_IT_number 125
_symmetry_cell_setting tetragonal
_symmetry_Int_Tables_number 125
_symmetry_space_group_name_Hall '-P 4a 2b'
_symmetry_space_group_name_H-M 'P 4/n b m :2'
_atom_sites_solution_hydrogens geom
_atom_sites_solution_primary direct
_atom_sites_solution_secondary difmap
_cell_angle_alpha 90
_cell_angle_beta 90
_cell_angle_gamma 90
_cell_formula_units_Z 2
_cell_length_a 7.2779(10)
_cell_length_b 7.2779(10)
_cell_length_c 18.681(4)
_cell_measurement_reflns_used 42261
_cell_measurement_temperature 173(2)
_cell_measurement_theta_max 30.034
_cell_measurement_theta_min 5.097
_cell_measurement_wavelength 0.71073
_cell_volume 989.5(3)
_computing_cell_refinement 'HKL Scalepack (Otwinowski & Minor 1997)'
_computing_data_collection 'Collect (Nonius BV, 1997-2000)'
_computing_data_reduction 'HKL Denzo and Scalepack (Otwinowski & Minor 1997)'
_computing_molecular_graphics 'Ortep-3 for Windows (Farrugia, 1997)'
_computing_publication_material 'WinGX publication routines (Farrugia, 1999)'
_computing_structure_refinement 'SHELXL-97 (Sheldrick, 1997)'
_computing_structure_solution 'SHELXS-97 (Sheldrick, 1997)'
_diffrn_ambient_temperature 173(2)
_diffrn_detector 'CCD plate'
_diffrn_measured_fraction_theta_full 0.976
_diffrn_measured_fraction_theta_max 0.976
_diffrn_measurement_device '95mm CCD camera on \k-goniostat'
_diffrn_measurement_device_type KappaCCD
_diffrn_measurement_method 'CCD rotation images, thick slices'
_diffrn_orient_matrix_type 'by Nonius Collect from scalepack cell'
_diffrn_orient_matrix_UB_11 -0.0526025
_diffrn_orient_matrix_UB_12 -0.0148218
_diffrn_orient_matrix_UB_13 -0.0491101
_diffrn_orient_matrix_UB_21 0.1253159
_diffrn_orient_matrix_UB_22 0.0156449
_diffrn_orient_matrix_UB_23 -0.0210870
_diffrn_orient_matrix_UB_31 0.0201932
_diffrn_orient_matrix_UB_32 -0.1356997
_diffrn_orient_matrix_UB_33 0.0029329
_diffrn_radiation_monochromator graphite
_diffrn_radiation_probe x-ray
_diffrn_radiation_type MoK\a
_diffrn_radiation_wavelength 0.71073
_diffrn_reflns_av_R_equivalents 0.0808
_diffrn_reflns_av_unetI/netI 0.02
_diffrn_reflns_limit_h_max 9
_diffrn_reflns_limit_h_min -9
_diffrn_reflns_limit_k_max 9
_diffrn_reflns_limit_k_min -9
_diffrn_reflns_limit_l_max 25
_diffrn_reflns_limit_l_min -25
_diffrn_reflns_number 26697
_diffrn_reflns_theta_full 29.13
_diffrn_reflns_theta_max 29.13
_diffrn_reflns_theta_min 5.14
_diffrn_source 'Enraf Nonius FR590'
_exptl_absorpt_coefficient_mu 35.33800
_exptl_absorpt_correction_T_max 0.2924
_exptl_absorpt_correction_T_min 0.1202
_exptl_absorpt_correction_type analytical
_exptl_absorpt_process_details
;
(see. N.W. Alcock (1970). Cryst. Computing, p271)
;
_exptl_crystal_colour black
_exptl_crystal_density_diffrn 4.491
_exptl_crystal_density_method 'not measured'
_exptl_crystal_description prism
_exptl_crystal_F_000 1176
_exptl_crystal_size_max 0.08
_exptl_crystal_size_mid 0.06
_exptl_crystal_size_min 0.04
_refine_diff_density_max 1.354
_refine_diff_density_min -0.834
_refine_diff_density_rms 0.181
_refine_ls_extinction_coef 0.00065(10)
_refine_ls_extinction_expression Fc^*^=kFc[1+0.001xFc^2^\l^3^/sin(2\q)]^-1/4^
_refine_ls_extinction_method SHELXL
_refine_ls_goodness_of_fit_ref 1.191
_refine_ls_hydrogen_treatment undef
_refine_ls_matrix_type full
_refine_ls_number_parameters 36
_refine_ls_number_reflns 726
_refine_ls_number_restraints 0
_refine_ls_restrained_S_all 1.191
_refine_ls_R_factor_all 0.0291
_refine_ls_R_factor_gt 0.0236
_refine_ls_shift/su_max 0
_refine_ls_shift/su_mean 0
_refine_ls_structure_factor_coef Fsqd
_refine_ls_weighting_details 'calc w=1/[\s^2^(Fo^2^)+(0.0232P)^2^+0.8700P] where P=(Fo^2^+2Fc^2^)/3'
_refine_ls_weighting_scheme calc
_refine_ls_wR_factor_gt 0.0473
_refine_ls_wR_factor_ref 0.0484
_reflns_number_gt 652
_reflns_number_total 726
_reflns_threshold_expression >2sigma(I)
_cod_data_source_file b413534bsup1.cif
_cod_data_source_block compound
_cod_original_sg_symbol_H-M 'P 4/n b m'
_cod_database_code 7111481
_exptl_absorpt_correction_t_ave 0.2179

loop_
_symmetry_equiv_pos_as_xyz
'x, y, z'
'x, -y+1/2, -z'
'-x+1/2, -y+1/2, z'
'-x+1/2, y, -z'
'y, x, -z'
'y, -x+1/2, z'
'-y+1/2, x, z'
'-y+1/2, -x+1/2, -z'
'-x, -y, -z'
'-x, y-1/2, z'
'x-1/2, y-1/2, -z'
'x-1/2, -y, z'
'-y, -x, z'
'-y, x-1/2, -z'
'y-1/2, -x, -z'
'y-1/2, x-1/2, z'

loop_
_atom_site_label
_atom_site_type_symbol
_atom_site_fract_x
_atom_site_fract_y
_atom_site_fract_z
_atom_site_U_iso_or_equiv
_atom_site_adp_type
_atom_site_occupancy
_atom_site_symmetry_multiplicity
_atom_site_calc_flag
_atom_site_refinement_flags
Sr1 Sr 0.47172(5) 0.52828(5) 0.12971(3) 0.01362(13) Uani 1 2 d S
Sr2 Sr 0.57881(4) 0.42119(4) 0.40170(2) 0.01008(13) Uani 1 2 d S
Sr3 Sr 0.25 0.25 0.27495(3) 0.01046(16) Uani 1 4 d S
Sr4 Sr 0.25 0.25 0 0.0180(2) Uani 1 8 d S
Ge1 Ge 0.75 0.25 0.25846(4) 0.01014(17) Uani 1 4 d S
Ge2 Ge 0.75 0.25 0 0.0117(2) Uani 1 8 d S
Ge3 Ge 0.25 0.25 0.5 0.0119(2) Uani 1 8 d S
N1 N 0.3951(4) 0.6049(4) 0.3163(2) 0.0132(9) Uani 1 2 d S
N2 N 0.25 0.25 0.1438(3) 0.0111(11) Uani 1 4 d S

loop_
_atom_site_aniso_label
_atom_site_aniso_U_11
_atom_site_aniso_U_22
_atom_site_aniso_U_33
_atom_site_aniso_U_23
_atom_site_aniso_U_13
_atom_site_aniso_U_12
Sr1 0.01012(16) 0.01012(16) 0.0206(3) 0.00034(13) -0.00034(13) -0.00228(16)
Sr2 0.00900(16) 0.00900(16) 0.0123(2) 0.00008(12) -0.00008(12) 0.00037(15)
Sr3 0.0105(2) 0.0105(2) 0.0105(3) 0 0 0
Sr4 0.0220(3) 0.0220(3) 0.0100(4) 0 0 0
Ge1 0.0104(2) 0.0104(2) 0.0096(3) 0 0 -0.0019(2)
Ge2 0.0118(3) 0.0118(3) 0.0115(5) 0 0 0
Ge3 0.0118(3) 0.0118(3) 0.0121(5) 0 0 0
N1 0.0117(12) 0.0117(12) 0.016(2) 0.0013(12) -0.0013(12) 0.0013(15)
N2 0.0084(16) 0.0084(16) 0.016(3) 0 0 0

loop_
_atom_type_symbol
_atom_type_description
_atom_type_scat_dispersion_real
_atom_type_scat_dispersion_imag
_atom_type_scat_source
N N 0.0061 0.0033 'International Tables Vol C Tables 4.2.6.8 and 6.1.1.4'
Ge Ge 0.1547 1.8001 'International Tables Vol C Tables 4.2.6.8 and 6.1.1.4'
Sr Sr -1.5307 3.2498 'International Tables Vol C Tables 4.2.6.8 and 6.1.1.4'

loop_
_exptl_crystal_face_index_h
_exptl_crystal_face_index_k
_exptl_crystal_face_index_l
_exptl_crystal_face_perp_dist
0 0 1 0.0180
0 0 -1 0.0210
0 -1 0 0.0430
1 1 -1 0.0380
1 -1 -1 0.0380
1 -1 1 0.0340
-1 1 1 0.0400
-1 1 -1 0.0380
-1 -1 -1 0.0400
-1 -1 1 0.0380
1 0 1 0.0460
1 0 -1 0.0380
-1 0 -1 0.0420
-1 0 1 0.0380
0 1 1 0.0370
0 1 -1 0.0380
0 -1 1 0.0390

loop_
_geom_angle_atom_site_label_1
_geom_angle_atom_site_label_2
_geom_angle_atom_site_label_3
_geom_angle
_geom_angle_site_symmetry_1
_geom_angle_site_symmetry_3
N2 Sr1 N2 162.64(16) . 13_665
N2 Sr1 Ge1 90.20(9) . 3
N2 Sr1 Ge1 90.20(9) 13_665 3
N2 Sr1 Ge2 98.65(9) . 9_665
N2 Sr1 Ge2 98.65(9) 13_665 9_665
Ge1 Sr1 Ge2 93.22(2) 3 9_665
N2 Sr1 Sr4 48.92(12) . .
N2 Sr1 Sr4 141.01(12) 13_665 .
Ge1 Sr1 Sr4 123.516(12) 3 .
Ge2 Sr1 Sr4 63.823(11) 9_665 .
N2 Sr1 Sr4 141.01(12) . 9_665
N2 Sr1 Sr4 48.92(12) 13_665 9_665
Ge1 Sr1 Sr4 123.516(12) 3 9_665
Ge2 Sr1 Sr4 63.823(11) 9_665 9_665
Sr4 Sr1 Sr4 93.027(18) . 9_665
N2 Sr1 Sr1 45.294(12) . 3
N2 Sr1 Sr1 147.44(3) 13_665 3
Ge1 Sr1 Sr1 64.603(11) 3 3
Ge2 Sr1 Sr1 64.710(11) 9_665 3
Sr4 Sr1 Sr1 58.915(5) . 3
Sr4 Sr1 Sr1 128.214(13) 9_665 3
N2 Sr1 Sr1 45.294(12) . 4
N2 Sr1 Sr1 121.91(2) 13_665 4
Ge1 Sr1 Sr1 122.569(8) 3 4
Ge2 Sr1 Sr1 122.425(6) 9_665 4
Sr4 Sr1 Sr1 58.915(5) . 4
Sr4 Sr1 Sr1 112.824(15) 9_665 4
Sr1 Sr1 Sr1 90 3 4
N2 Sr1 Sr1 147.44(3) . 4_565
N2 Sr1 Sr1 45.294(12) 13_665 4_565
Ge1 Sr1 Sr1 64.603(11) 3 4_565
Ge2 Sr1 Sr1 64.710(11) 9_665 4_565
Sr4 Sr1 Sr1 128.214(13) . 4_565
Sr4 Sr1 Sr1 58.915(5) 9_665 4_565
Sr1 Sr1 Sr1 102.91(2) 3 4_565
Sr1 Sr1 Sr1 167.09(2) 4 4_565
N2 Sr1 Sr1 121.91(2) . 3_655
N2 Sr1 Sr1 45.294(12) 13_665 3_655
Ge1 Sr1 Sr1 122.569(8) 3 3_655
Ge2 Sr1 Sr1 122.425(6) 9_665 3_655
Sr4 Sr1 Sr1 112.824(15) . 3_655
Sr4 Sr1 Sr1 58.915(5) 9_665 3_655
Sr1 Sr1 Sr1 167.09(2) 3 3_655
Sr1 Sr1 Sr1 77.09(2) 4 3_655
Sr1 Sr1 Sr1 90 4_565 3_655
N2 Sr1 Ge1 81.33(8) . .
N2 Sr1 Ge1 81.33(8) 13_665 .
Ge1 Sr1 Ge1 93.47(2) 3 .
Ge2 Sr1 Ge1 173.303(18) 9_665 .
Sr4 Sr1 Ge1 112.119(14) . .
Sr4 Sr1 Ge1 112.119(14) 9_665 .
Sr1 Sr1 Ge1 118.503(7) 3 .
Sr1 Sr1 Ge1 53.206(12) 4 .
Sr1 Sr1 Ge1 118.503(7) 4_565 .
Sr1 Sr1 Ge1 53.206(12) 3_655 .
N2 Sr1 Sr3 40.52(12) . .
N2 Sr1 Sr3 126.60(12) 13_665 .
Ge1 Sr1 Sr3 61.877(13) 3 .
Ge2 Sr1 Sr3 125.440(12) 9_665 .
Sr4 Sr1 Sr3 89.436(15) . .
Sr4 Sr1 Sr3 170.286(15) 9_665 .
Sr1 Sr1 Sr3 60.777(6) 3 .
Sr1 Sr1 Sr3 60.777(6) 4 .
Sr1 Sr1 Sr3 125.798(13) 4_565 .
Sr1 Sr1 Sr3 111.518(14) 3_655 .
Ge1 Sr1 Sr3 58.356(11) . .
N1 Sr2 N1 96.52(14) . 4
N1 Sr2 N1 96.52(14) . 3_655
N1 Sr2 N1 64.29(15) 4 3_655
N1 Sr2 Ge1 83.22(10) . .
N1 Sr2 Ge1 34.94(8) 4 .
N1 Sr2 Ge1 34.94(8) 3_655 .
N1 Sr2 Ge3 99.95(6) . 9_666
N1 Sr2 Ge3 153.54(6) 4 9_666
N1 Sr2 Ge3 93.22(8) 3_655 9_666
Ge1 Sr2 Ge3 127.347(9) . 9_666
N1 Sr2 Ge3 99.95(6) . .
N1 Sr2 Ge3 93.22(8) 4 .
N1 Sr2 Ge3 153.54(6) 3_655 .
Ge1 Sr2 Ge3 127.347(9) . .
Ge3 Sr2 Ge3 104.076(17) 9_666 .
N1 Sr2 Sr2 139.86(10) . 2_655
N1 Sr2 Sr2 51.11(5) 4 2_655
N1 Sr2 Sr2 51.11(5) 3_655 2_655
Ge1 Sr2 Sr2 56.637(12) . 2_655
Ge3 Sr2 Sr2 104.391(8) 9_666 2_655
Ge3 Sr2 Sr2 104.391(8) . 2_655
N1 Sr2 Sr3 53.27(4) . .
N1 Sr2 Sr3 52.10(5) 4 .
N1 Sr2 Sr3 98.54(8) 3_655 .
Ge1 Sr2 Sr3 64.745(14) . .
Ge3 Sr2 Sr3 151.662(14) 9_666 .
Ge3 Sr2 Sr3 75.514(15) . .
Sr2 Sr2 Sr3 103.060(7) 2_655 .
N1 Sr2 Sr3 53.27(4) . 13_665
N1 Sr2 Sr3 98.54(8) 4 13_665
N1 Sr2 Sr3 52.10(5) 3_655 13_665
Ge1 Sr2 Sr3 64.745(14) . 13_665
Ge3 Sr2 Sr3 75.514(16) 9_666 13_665
Ge3 Sr2 Sr3 151.662(14) . 13_665
Sr2 Sr2 Sr3 103.060(7) 2_655 13_665
Sr3 Sr2 Sr3 91.58(2) . 13_665
N1 Sr2 Sr2 110.67(3) . 3_655
N1 Sr2 Sr2 100.49(7) 4 3_655
N1 Sr2 Sr2 40.37(8) 3_655 3_655
Ge1 Sr2 Sr2 75.288(8) . 3_655
Ge3 Sr2 Sr2 54.229(5) 9_666 3_655
Ge3 Sr2 Sr2 144.498(10) . 3_655
Sr2 Sr2 Sr2 62.497(9) 2_655 3_655
Sr3 Sr2 Sr2 137.745(12) . 3_655
Sr3 Sr2 Sr2 57.896(6) 13_665 3_655
N1 Sr2 Sr2 110.67(3) . 4
N1 Sr2 Sr2 40.37(8) 4 4
N1 Sr2 Sr2 100.49(7) 3_655 4
Ge1 Sr2 Sr2 75.288(8) . 4
Ge3 Sr2 Sr2 144.498(10) 9_666 4
Ge3 Sr2 Sr2 54.229(4) . 4
Sr2 Sr2 Sr2 62.497(9) 2_655 4
Sr3 Sr2 Sr2 57.896(6) . 4
Sr3 Sr2 Sr2 137.745(12) 13_665 4
Sr2 Sr2 Sr2 124.994(18) 3_655 4
N1 Sr2 Sr2 47.31(8) . 4_565
N1 Sr2 Sr2 143.37(7) 4 4_565
N1 Sr2 Sr2 108.13(6) 3_655 4_565
Ge1 Sr2 Sr2 119.196(9) . 4_565
Ge3 Sr2 Sr2 54.229(5) 9_666 4_565
Ge3 Sr2 Sr2 98.258(15) . 4_565
Sr2 Sr2 Sr2 152.497(9) 2_655 4_565
Sr3 Sr2 Sr2 97.504(13) . 4_565
Sr3 Sr2 Sr2 57.896(6) 13_665 4_565
Sr2 Sr2 Sr2 90 3_655 4_565
Sr2 Sr2 Sr2 145.006(18) 4 4_565
N2 Sr3 N1 105.49(8) . .
N2 Sr3 N1 105.49(8) . 2
N1 Sr3 N1 149.03(16) . 2
N2 Sr3 N1 105.49(8) . 4
N1 Sr3 N1 85.91(4) . 4
N1 Sr3 N1 85.91(4) 2 4
N2 Sr3 N1 105.49(8) . 3
N1 Sr3 N1 85.91(4) . 3
N1 Sr3 N1 85.91(4) 2 3
N1 Sr3 N1 149.03(16) 4 3
N2 Sr3 Sr2 131.272(11) . .
N1 Sr3 Sr2 43.21(8) . .
N1 Sr3 Sr2 112.12(8) 2 .
N1 Sr3 Sr2 49.89(7) 4 .
N1 Sr3 Sr2 106.97(8) 3 .
N2 Sr3 Sr2 131.272(11) . 3
N1 Sr3 Sr2 49.89(7) . 3
N1 Sr3 Sr2 106.97(8) 2 3
N1 Sr3 Sr2 112.12(8) 4 3
N1 Sr3 Sr2 43.21(8) 3 3
Sr2 Sr3 Sr2 64.207(13) . 3
N2 Sr3 Sr2 131.272(11) . 4
N1 Sr3 Sr2 106.97(8) . 4
N1 Sr3 Sr2 49.89(7) 2 4
N1 Sr3 Sr2 43.21(8) 4 4
N1 Sr3 Sr2 112.12(8) 3 4
Sr2 Sr3 Sr2 64.207(13) . 4
Sr2 Sr3 Sr2 97.46(2) 3 4
N2 Sr3 Sr2 131.272(11) . 2
N1 Sr3 Sr2 112.12(8) . 2
N1 Sr3 Sr2 43.21(8) 2 2
N1 Sr3 Sr2 106.97(8) 4 2
N1 Sr3 Sr2 49.89(7) 3 2
Sr2 Sr3 Sr2 97.46(2) . 2
Sr2 Sr3 Sr2 64.207(13) 3 2
Sr2 Sr3 Sr2 64.207(13) 4 2
N2 Sr3 Ge1 85.161(15) . 3_545
N1 Sr3 Ge1 155.69(8) . 3_545
N1 Sr3 Ge1 29.97(8) 2 3_545
N1 Sr3 Ge1 70.07(7) 4 3_545
N1 Sr3 Ge1 112.70(7) 3 3_545
Sr2 Sr3 Ge1 113.671(13) . 3_545
Sr2 Sr3 Ge1 136.047(19) 3 3_545
Sr2 Sr3 Ge1 52.509(14) 4 3_545
Sr2 Sr3 Ge1 73.130(11) 2 3_545
N2 Sr3 Ge1 85.161(15) . 1_455
N1 Sr3 Ge1 112.70(7) . 1_455
N1 Sr3 Ge1 70.07(7) 2 1_455
N1 Sr3 Ge1 155.69(8) 4 1_455
N1 Sr3 Ge1 29.97(8) 3 1_455
Sr2 Sr3 Ge1 136.047(19) . 1_455
Sr2 Sr3 Ge1 73.130(11) 3 1_455
Sr2 Sr3 Ge1 113.671(13) 4 1_455
Sr2 Sr3 Ge1 52.509(14) 2 1_455
Ge1 Sr3 Ge1 89.592(2) 3_545 1_455
N2 Sr3 Ge1 85.161(15) . .
N1 Sr3 Ge1 70.07(7) . .
N1 Sr3 Ge1 112.70(7) 2 .
N1 Sr3 Ge1 29.97(8) 4 .
N1 Sr3 Ge1 155.69(8) 3 .
Sr2 Sr3 Ge1 52.509(14) . .
Sr2 Sr3 Ge1 113.671(13) 3 .
Sr2 Sr3 Ge1 73.130(11) 4 .
Sr2 Sr3 Ge1 136.047(19) 2 .
Ge1 Sr3 Ge1 89.592(2) 3_545 .
Ge1 Sr3 Ge1 170.32(3) 1_455 .
N2 Sr4 N2 180 5 .
N2 Sr4 Sr1 133.100(9) 5 .
N2 Sr4 Sr1 46.900(9) . .
N2 Sr4 Sr1 133.100(9) 5 4
N2 Sr4 Sr1 46.900(9) . 4
Sr1 Sr4 Sr1 62.170(10) . 4
N2 Sr4 Sr1 133.100(9) 5 3
N2 Sr4 Sr1 46.900(9) . 3
Sr1 Sr4 Sr1 62.170(10) . 3
Sr1 Sr4 Sr1 93.801(18) 4 3
N2 Sr4 Sr1 133.100(9) 5 2
N2 Sr4 Sr1 46.900(9) . 2
Sr1 Sr4 Sr1 93.801(18) . 2
Sr1 Sr4 Sr1 62.170(10) 4 2
Sr1 Sr4 Sr1 62.170(10) 3 2
N2 Sr4 Sr1 46.900(9) 5 10
N2 Sr4 Sr1 133.100(9) . 10
Sr1 Sr4 Sr1 170.583(16) . 10
Sr1 Sr4 Sr1 125.871(16) 4 10
Sr1 Sr4 Sr1 110.350(17) 3 10
Sr1 Sr4 Sr1 86.973(18) 2 10
N2 Sr4 Sr1 46.900(9) 5 12_655
N2 Sr4 Sr1 133.100(9) . 12_655
Sr1 Sr4 Sr1 125.871(16) . 12_655
Sr1 Sr4 Sr1 86.973(18) 4 12_655
Sr1 Sr4 Sr1 170.583(16) 3 12_655
Sr1 Sr4 Sr1 110.350(17) 2 12_655
Sr1 Sr4 Sr1 62.170(10) 10 12_655
N2 Sr4 Sr1 46.900(9) 5 11_565
N2 Sr4 Sr1 133.100(9) . 11_565
Sr1 Sr4 Sr1 110.350(17) . 11_565
Sr1 Sr4 Sr1 170.583(16) 4 11_565
Sr1 Sr4 Sr1 86.973(18) 3 11_565
Sr1 Sr4 Sr1 125.871(16) 2 11_565
Sr1 Sr4 Sr1 62.170(10) 10 11_565
Sr1 Sr4 Sr1 93.801(18) 12_655 11_565
N2 Sr4 Sr1 46.900(9) 5 9_665
N2 Sr4 Sr1 133.100(9) . 9_665
Sr1 Sr4 Sr1 86.973(18) . 9_665
Sr1 Sr4 Sr1 110.350(17) 4 9_665
Sr1 Sr4 Sr1 125.871(16) 3 9_665
Sr1 Sr4 Sr1 170.583(16) 2 9_665
Sr1 Sr4 Sr1 93.801(18) 10 9_665
Sr1 Sr4 Sr1 62.170(10) 12_655 9_665
Sr1 Sr4 Sr1 62.170(10) 11_565 9_665
N2 Sr4 Ge2 90 5 .
N2 Sr4 Ge2 90 . .
Sr1 Sr4 Ge2 62.936(8) . .
Sr1 Sr4 Ge2 55.175(9) 4 .
Sr1 Sr4 Ge2 124.825(9) 3 .
Sr1 Sr4 Ge2 117.064(8) 2 .
Sr1 Sr4 Ge2 124.825(9) 10 .
Sr1 Sr4 Ge2 62.936(8) 12_655 .
Sr1 Sr4 Ge2 117.064(8) 11_565 .
Sr1 Sr4 Ge2 55.175(9) 9_665 .
N2 Sr4 Ge2 90 5 1_455
N2 Sr4 Ge2 90 . 1_455
Sr1 Sr4 Ge2 117.064(8) . 1_455
Sr1 Sr4 Ge2 124.825(9) 4 1_455
Sr1 Sr4 Ge2 55.175(9) 3 1_455
Sr1 Sr4 Ge2 62.936(8) 2 1_455
Sr1 Sr4 Ge2 55.175(9) 10 1_455
Sr1 Sr4 Ge2 117.064(8) 12_655 1_455
Sr1 Sr4 Ge2 62.936(8) 11_565 1_455
Sr1 Sr4 Ge2 124.825(9) 9_665 1_455
Ge2 Sr4 Ge2 180 . 1_455
N1 Ge1 N1 108.2(3) 3_655 4
N1 Ge1 Sr2 60.67(10) 3_655 .
N1 Ge1 Sr2 60.67(10) 4 .
N1 Ge1 Sr2 60.67(10) 3_655 2_655
N1 Ge1 Sr2 60.67(10) 4 2_655
Sr2 Ge1 Sr2 66.73(2) . 2_655
N1 Ge1 Sr1 169.40(13) 3_655 4
N1 Ge1 Sr1 82.41(13) 4 4
Sr2 Ge1 Sr1 127.293(11) . 4
Sr2 Ge1 Sr1 127.293(11) 2_655 4
N1 Ge1 Sr1 82.41(13) 3_655 3_655
N1 Ge1 Sr1 169.40(13) 4 3_655
Sr2 Ge1 Sr1 127.293(11) . 3_655
Sr2 Ge1 Sr1 127.293(11) 2_655 3_655
Sr1 Ge1 Sr1 86.99(3) 4 3_655
N1 Ge1 Sr3 51.67(6) 3_655 13_665
N1 Ge1 Sr3 121.42(8) 4 13_665
Sr2 Ge1 Sr3 62.746(12) . 13_665
Sr2 Ge1 Sr3 108.484(18) 2_655 13_665
Sr1 Ge1 Sr3 123.103(16) 4 13_665
Sr1 Ge1 Sr3 64.927(12) 3_655 13_665
N1 Ge1 Sr3 51.67(6) 3_655 1_655
N1 Ge1 Sr3 121.42(8) 4 1_655
Sr2 Ge1 Sr3 108.484(18) . 1_655
Sr2 Ge1 Sr3 62.746(12) 2_655 1_655
Sr1 Ge1 Sr3 123.103(16) 4 1_655
Sr1 Ge1 Sr3 64.927(12) 3_655 1_655
Sr3 Ge1 Sr3 89.592(2) 13_665 1_655
N1 Ge1 Sr3 121.42(8) 3_655 .
N1 Ge1 Sr3 51.67(6) 4 .
Sr2 Ge1 Sr3 62.746(12) . .
Sr2 Ge1 Sr3 108.484(18) 2_655 .
Sr1 Ge1 Sr3 64.927(12) 4 .
Sr1 Ge1 Sr3 123.103(16) 3_655 .
Sr3 Ge1 Sr3 89.592(2) 13_665 .
Sr3 Ge1 Sr3 170.32(3) 1_655 .
N1 Ge1 Sr3 121.42(8) 3_655 13_655
N1 Ge1 Sr3 51.67(6) 4 13_655
Sr2 Ge1 Sr3 108.484(18) . 13_655
Sr2 Ge1 Sr3 62.746(12) 2_655 13_655
Sr1 Ge1 Sr3 64.927(12) 4 13_655
Sr1 Ge1 Sr3 123.103(16) 3_655 13_655
Sr3 Ge1 Sr3 170.32(3) 13_665 13_655
Sr3 Ge1 Sr3 89.592(2) 1_655 13_655
Sr3 Ge1 Sr3 89.592(2) . 13_655
N1 Ge1 Sr1 112.16(7) 3_655 .
N1 Ge1 Sr1 112.16(7) 4 .
Sr2 Ge1 Sr1 96.658(17) . .
Sr2 Ge1 Sr1 163.385(18) 2_655 .
Sr1 Ge1 Sr1 62.192(13) 4 .
Sr1 Ge1 Sr1 62.192(13) 3_655 .
Sr3 Ge1 Sr1 60.966(11) 13_665 .
Sr3 Ge1 Sr1 126.428(15) 1_655 .
Sr3 Ge1 Sr1 60.966(11) . .
Sr3 Ge1 Sr1 126.428(15) 13_655 .
N1 Ge1 Sr1 112.16(7) 3_655 2_655
N1 Ge1 Sr1 112.16(7) 4 2_655
Sr2 Ge1 Sr1 163.385(18) . 2_655
Sr2 Ge1 Sr1 96.658(17) 2_655 2_655
Sr1 Ge1 Sr1 62.192(13) 4 2_655
Sr1 Ge1 Sr1 62.192(13) 3_655 2_655
Sr3 Ge1 Sr1 126.428(15) 13_665 2_655
Sr3 Ge1 Sr1 60.966(11) 1_655 2_655
Sr3 Ge1 Sr1 126.428(15) . 2_655
Sr3 Ge1 Sr1 60.966(11) 13_655 2_655
Sr1 Ge1 Sr1 99.96(3) . 2_655
Sr1 Ge2 Sr1 86.56(2) 3_655 4
Sr1 Ge2 Sr1 122.004(13) 3_655 10_655
Sr1 Ge2 Sr1 122.004(13) 4 10_655
Sr1 Ge2 Sr1 122.004(13) 3_655 9_665
Sr1 Ge2 Sr1 122.004(13) 4 9_665
Sr1 Ge2 Sr1 86.56(2) 10_655 9_665
Sr1 Ge2 Sr4 61.002(6) 3_655 9_665
Sr1 Ge2 Sr4 118.998(6) 4 9_665
Sr1 Ge2 Sr4 118.998(6) 10_655 9_665
Sr1 Ge2 Sr4 61.002(7) 9_665 9_665
Sr1 Ge2 Sr4 118.998(6) 3_655 9_655
Sr1 Ge2 Sr4 61.002(6) 4 9_655
Sr1 Ge2 Sr4 61.002(6) 10_655 9_655
Sr1 Ge2 Sr4 118.998(6) 9_665 9_655
Sr4 Ge2 Sr4 180 9_665 9_655
Sr1 Ge2 Sr4 61.002(6) 3_655 1_655
Sr1 Ge2 Sr4 118.998(6) 4 1_655
Sr1 Ge2 Sr4 61.002(7) 10_655 1_655
Sr1 Ge2 Sr4 118.998(6) 9_665 1_655
Sr4 Ge2 Sr4 90 9_665 1_655
Sr4 Ge2 Sr4 90 9_655 1_655
Sr1 Ge2 Sr4 118.998(7) 3_655 .
Sr1 Ge2 Sr4 61.002(6) 4 .
Sr1 Ge2 Sr4 118.998(7) 10_655 .
Sr1 Ge2 Sr4 61.002(6) 9_665 .
Sr4 Ge2 Sr4 90 9_665 .
Sr4 Ge2 Sr4 90 9_655 .
Sr4 Ge2 Sr4 180 1_655 .
Sr1 Ge2 Sr1 173.513(11) 3_655 12_655
Sr1 Ge2 Sr1 86.951(18) 4 12_655
Sr1 Ge2 Sr1 61.952(10) 10_655 12_655
Sr1 Ge2 Sr1 61.953(10) 9_665 12_655
Sr4 Ge2 Sr1 122.672(5) 9_665 12_655
Sr4 Ge2 Sr1 57.328(5) 9_655 12_655
Sr4 Ge2 Sr1 122.672(5) 1_655 12_655
Sr4 Ge2 Sr1 57.328(5) . 12_655
Sr1 Ge2 Sr1 61.953(10) 3_655 2_655
Sr1 Ge2 Sr1 61.953(10) 4 2_655
Sr1 Ge2 Sr1 86.951(18) 10_655 2_655
Sr1 Ge2 Sr1 173.513(11) 9_665 2_655
Sr4 Ge2 Sr1 122.672(5) 9_665 2_655
Sr4 Ge2 Sr1 57.328(5) 9_655 2_655
Sr4 Ge2 Sr1 57.328(5) 1_655 2_655
Sr4 Ge2 Sr1 122.672(5) . 2_655
Sr1 Ge2 Sr1 114.656(11) 12_655 2_655
Sr1 Ge2 Sr1 61.953(10) 3_655 .
Sr1 Ge2 Sr1 61.953(10) 4 .
Sr1 Ge2 Sr1 173.513(11) 10_655 .
Sr1 Ge2 Sr1 86.951(18) 9_665 .
Sr4 Ge2 Sr1 57.328(5) 9_665 .
Sr4 Ge2 Sr1 122.672(6) 9_655 .
Sr4 Ge2 Sr1 122.672(5) 1_655 .
Sr4 Ge2 Sr1 57.328(5) . .
Sr1 Ge2 Sr1 114.656(11) 12_655 .
Sr1 Ge2 Sr1 99.54(2) 2_655 .
Sr1 Ge2 Sr1 86.951(18) 3_655 11_665
Sr1 Ge2 Sr1 173.513(11) 4 11_665
Sr1 Ge2 Sr1 61.953(10) 10_655 11_665
Sr1 Ge2 Sr1 61.953(10) 9_665 11_665
Sr4 Ge2 Sr1 57.328(5) 9_665 11_665
Sr4 Ge2 Sr1 122.672(5) 9_655 11_665
Sr4 Ge2 Sr1 57.328(5) 1_655 11_665
Sr4 Ge2 Sr1 122.672(5) . 11_665
Sr1 Ge2 Sr1 99.54(2) 12_655 11_665
Sr1 Ge2 Sr1 114.656(11) 2_655 11_665
Sr1 Ge2 Sr1 114.656(11) . 11_665
Sr2 Ge3 Sr2 151.218(15) 9_666 2
Sr2 Ge3 Sr2 71.541(9) 9_666 12_656
Sr2 Ge3 Sr2 135.115(14) 2 12_656
Sr2 Ge3 Sr2 111.516(18) 9_666 10_556
Sr2 Ge3 Sr2 75.924(17) 2 10_556
Sr2 Ge3 Sr2 71.541(9) 12_656 10_556
Sr2 Ge3 Sr2 71.541(9) 9_666 11_566
Sr2 Ge3 Sr2 85.682(18) 2 11_566
Sr2 Ge3 Sr2 111.516(18) 12_656 11_566
Sr2 Ge3 Sr2 71.541(9) 10_556 11_566
Sr2 Ge3 Sr2 135.115(14) 9_666 4
Sr2 Ge3 Sr2 71.541(9) 2 4
Sr2 Ge3 Sr2 75.924(17) 12_656 4
Sr2 Ge3 Sr2 85.682(18) 10_556 4
Sr2 Ge3 Sr2 151.218(16) 11_566 4
Sr2 Ge3 Sr2 75.924(17) 9_666 .
Sr2 Ge3 Sr2 111.516(18) 2 .
Sr2 Ge3 Sr2 85.682(18) 12_656 .
Sr2 Ge3 Sr2 151.218(15) 10_556 .
Sr2 Ge3 Sr2 135.115(14) 11_566 .
Sr2 Ge3 Sr2 71.541(9) 4 .
Sr2 Ge3 Sr2 85.682(18) 9_666 3
Sr2 Ge3 Sr2 71.541(9) 2 3
Sr2 Ge3 Sr2 151.218(16) 12_656 3
Sr2 Ge3 Sr2 135.115(14) 10_556 3
Sr2 Ge3 Sr2 75.924(17) 11_566 3
Sr2 Ge3 Sr2 111.516(18) 4 3
Sr2 Ge3 Sr2 71.541(9) . 3
Ge1 N1 Sr2 175.8(2) 3 .
Ge1 N1 Sr2 84.39(12) 3 4_565
Sr2 N1 Sr2 92.32(12) . 4_565
Ge1 N1 Sr2 84.39(12) 3 3
Sr2 N1 Sr2 92.32(12) . 3
Sr2 N1 Sr2 77.77(11) 4_565 3
Ge1 N1 Sr3 98.36(10) 3 .
Sr2 N1 Sr3 83.52(9) . .
Sr2 N1 Sr3 155.23(13) 4_565 .
Sr2 N1 Sr3 78.01(3) 3 .
Ge1 N1 Sr3 98.36(10) 3 13_665
Sr2 N1 Sr3 83.52(9) . 13_665
Sr2 N1 Sr3 78.01(3) 4_565 13_665
Sr2 N1 Sr3 155.23(13) 3 13_665
Sr3 N1 Sr3 125.40(14) . 13_665
Sr3 N2 Sr1 95.82(12) . 2
Sr3 N2 Sr1 95.82(12) . .
Sr1 N2 Sr1 168.4(2) 2 .
Sr3 N2 Sr1 95.82(12) . 3
Sr1 N2 Sr1 89.41(2) 2 3
Sr1 N2 Sr1 89.41(2) . 3
Sr3 N2 Sr1 95.82(12) . 4
Sr1 N2 Sr1 89.41(2) 2 4
Sr1 N2 Sr1 89.41(2) . 4
Sr1 N2 Sr1 168.4(2) 3 4
Sr3 N2 Sr4 180 . .
Sr1 N2 Sr4 84.18(12) 2 .
Sr1 N2 Sr4 84.18(12) . .
Sr1 N2 Sr4 84.18(12) 3 .
Sr1 N2 Sr4 84.18(12) 4 .

loop_
_geom_bond_atom_site_label_1
_geom_bond_atom_site_label_2
_geom_bond_distance
_geom_bond_site_symmetry_2
Sr1 N2 2.6029(7) .
Sr1 N2 2.6029(7) 13_665
Sr1 Ge1 3.3155(8) 3
Sr1 Ge2 3.3286(6) 9_665
Sr1 Sr4 3.5465(5) .
Sr1 Sr4 3.5465(5) 9_665
Sr1 Sr1 3.6622(5) 3
Sr1 Sr1 3.6622(5) 4
Sr1 Sr1 3.6622(5) 4_565
Sr1 Sr1 3.6622(5) 3_655
Sr1 Ge1 3.7402(8) .
Sr1 Sr3 3.7507(7) .
Sr2 N1 2.474(4) .
Sr2 N1 2.807(3) 4
Sr2 N1 2.807(3) 3_655
Sr2 Ge1 3.2039(8) .
Sr2 Ge3 3.2637(5) 9_666
Sr2 Ge3 3.2637(5) .
Sr2 Sr2 3.5240(10) 2_655
Sr2 Sr3 3.5897(6) .
Sr2 Sr3 3.5897(7) 13_665
Sr2 Sr2 3.8155(6) 3_655
Sr2 Sr2 3.8155(6) 4
Sr2 Sr2 3.8155(6) 4_565
Sr3 N2 2.449(6) .
Sr3 N1 2.8956(19) .
Sr3 N1 2.8956(19) 2
Sr3 N1 2.8956(19) 4
Sr3 N1 2.8956(19) 3
Sr3 Sr2 3.5897(7) 3
Sr3 Sr2 3.5897(7) 4
Sr3 Sr2 3.5897(7) 2
Sr3 Ge1 3.6520(5) 3_545
Sr3 Ge1 3.6520(5) 1_455
Sr3 Ge1 3.6520(5) .
Sr4 N2 2.687(6) 5
Sr4 N2 2.687(6) .
Sr4 Sr1 3.5465(5) 4
Sr4 Sr1 3.5465(5) 3
Sr4 Sr1 3.5465(5) 2
Sr4 Sr1 3.5465(5) 10
Sr4 Sr1 3.5465(5) 12_655
Sr4 Sr1 3.5465(5) 11_565
Sr4 Sr1 3.5465(5) 9_665
Sr4 Ge2 3.6389(5) .
Sr4 Ge2 3.6389(5) 1_455
Ge1 N1 1.844(4) 3_655
Ge1 N1 1.844(4) 4
Ge1 Sr2 3.2039(8) 2_655
Ge1 Sr1 3.3155(8) 4
Ge1 Sr1 3.3155(8) 3_655
Ge1 Sr3 3.6520(5) 13_665
Ge1 Sr3 3.6520(5) 1_655
Ge1 Sr3 3.6520(5) 13_655
Ge1 Sr1 3.7402(8) 2_655
Ge2 Sr1 3.3286(6) 3_655
Ge2 Sr1 3.3286(6) 4
Ge2 Sr1 3.3286(6) 10_655
Ge2 Sr1 3.3286(6) 9_665
Ge2 Sr4 3.6389(5) 9_665
Ge2 Sr4 3.6389(5) 9_655
Ge2 Sr4 3.6389(5) 1_655
Ge2 Sr1 3.7518(7) 12_655
Ge2 Sr1 3.7518(7) 2_655
Ge2 Sr1 3.7518(7) 11_665
Ge3 Sr2 3.2637(5) 9_666
Ge3 Sr2 3.2637(5) 2
Ge3 Sr2 3.2637(5) 12_656
Ge3 Sr2 3.2637(5) 10_556
Ge3 Sr2 3.2637(5) 11_566
Ge3 Sr2 3.2637(5) 4
Ge3 Sr2 3.2637(5) 3
N1 Ge1 1.844(4) 3
N1 Sr2 2.807(3) 4_565
N1 Sr2 2.807(3) 3
N1 Sr3 2.8956(19) 13_665
N2 Sr1 2.6029(7) 2
N2 Sr1 2.6029(7) 3
N2 Sr1 2.6029(7) 4
